data_7157290
loop_
_publ_author_name
'Chan, Chieh-Kai'
'Lai, Chien-Yu'
'Lo, Wei-Chih'
'Cheng, Yu-Ting'
'Chang, Meng-Yang'
'Wang, Cheng-Chung'

_publ_section_title
;
 p-TsOH-mediated synthesis of substituted 2,4-diaryl-3-sulfonylquinolines
 from functionalized 2-aminobenzophenones and aromatic \b-ketosulfones
 under microwave irradiation.
;
_journal_issue 2
_journal_name_full 'Organic &amp; biomolecular chemistry'
_journal_page_first 305
_journal_page_last 315
_journal_paper_doi 10.1039/c9ob02445j
_journal_volume 18
_journal_year 2020
_chemical_formula_moiety 'C29 H22 Cl N O2 S'
_chemical_formula_sum 'C29 H22 Cl N O2 S'
_chemical_formula_weight 483.98
_space_group_crystal_system monoclinic
_space_group_IT_number 14
_space_group_name_Hall '-P 2yn'
_space_group_name_H-M_alt 'P 1 21/n 1'
_atom_sites_solution_hydrogens geom
_audit_creation_method SHELXL-2016/6
_audit_update_record
;
2019-07-26 deposited with the CCDC.	2019-12-10 downloaded from the CCDC.
;
_cell_angle_alpha 90
_cell_angle_beta 106.046(3)
_cell_angle_gamma 90
_cell_formula_units_Z 4
_cell_length_a 16.3487(18)
_cell_length_b 9.1325(10)
_cell_length_c 16.747(2)
_cell_measurement_reflns_used 9600
_cell_measurement_temperature 100.0(2)
_cell_measurement_theta_max 27.11
_cell_measurement_theta_min 2.23
_cell_volume 2403.0(5)
_computing_cell_refinement 'APEX3 v2015.9-0 (Bruker AXS)'
_computing_data_collection 'Bruker Instrument Service v2012.12.0.3'
_computing_data_reduction 'SAINT V8.35A (Bruker AXS Inc., 2015)'
_computing_molecular_graphics 'shelXle (C.B. Huebschle, rev 740)'
_computing_publication_material 'WinGX publication routines (Farrugia, 2014)'
_computing_structure_refinement 'SHELXL-2016/6 (Sheldrick, 2016)'
_computing_structure_solution 'SHELXT 2014/5 (Sheldrick, 2014)'
_diffrn_ambient_temperature 100.0(2)
_diffrn_measured_fraction_theta_full 1.000
_diffrn_measured_fraction_theta_max 1.000
_diffrn_measurement_device_type 'Bruker APEX-II CCD'
_diffrn_measurement_method '\f and \w scans'
_diffrn_radiation_type MoK\a
_diffrn_radiation_wavelength 0.71073
_diffrn_reflns_av_R_equivalents 0.0502
_diffrn_reflns_av_unetI/netI 0.0230
_diffrn_reflns_Laue_measured_fraction_full 1.000
_diffrn_reflns_Laue_measured_fraction_max 1.000
_diffrn_reflns_limit_h_max 20
_diffrn_reflns_limit_h_min -20
_diffrn_reflns_limit_k_max 11
_diffrn_reflns_limit_k_min -11
_diffrn_reflns_limit_l_max 21
_diffrn_reflns_limit_l_min -21
_diffrn_reflns_number 60495
_diffrn_reflns_point_group_measured_fraction_full 1.000
_diffrn_reflns_point_group_measured_fraction_max 1.000
_diffrn_reflns_theta_full 25.242
_diffrn_reflns_theta_max 27.102
_diffrn_reflns_theta_min 2.046
_exptl_absorpt_coefficient_mu 0.273
_exptl_absorpt_correction_T_max 1
_exptl_absorpt_correction_T_min 0.9559
_exptl_absorpt_correction_type numerical
_exptl_absorpt_process_details 'Bruker SADABS, 1996'
_exptl_crystal_colour colourless
_exptl_crystal_density_diffrn 1.338
_exptl_crystal_density_meas ?
_exptl_crystal_density_method 'not measured'
_exptl_crystal_description prism
_exptl_crystal_F_000 1008
_exptl_crystal_size_max 0.558
_exptl_crystal_size_mid 0.492
_exptl_crystal_size_min 0.343
_refine_diff_density_max 0.372
_refine_diff_density_min -0.460
_refine_diff_density_rms 0.050
_refine_ls_extinction_method none
_refine_ls_goodness_of_fit_ref 1.032
_refine_ls_hydrogen_treatment constr
_refine_ls_matrix_type full
_refine_ls_number_parameters 309
_refine_ls_number_reflns 5299
_refine_ls_number_restraints 0
_refine_ls_restrained_S_all 1.032
_refine_ls_R_factor_all 0.0396
_refine_ls_R_factor_gt 0.0337
_refine_ls_shift/su_max 0.001
_refine_ls_shift/su_mean 0.000
_refine_ls_structure_factor_coef Fsqd
_refine_ls_weighting_details 'w=1/[\s^2^(Fo^2^)+(0.0397P)^2^+1.6570P] where P=(Fo^2^+2Fc^2^)/3'
_refine_ls_weighting_scheme calc
_refine_ls_wR_factor_gt 0.0853
_refine_ls_wR_factor_ref 0.0905
_reflns_Friedel_coverage 0.000
_reflns_number_gt 4674
_reflns_number_total 5299
_reflns_threshold_expression 'I > 2\s(I)'
_cod_data_source_file c9ob02445j2.cif
_cod_data_source_block i17681
_cod_depositor_comments
;
The following automatic conversions were performed:

data item '_exptl_crystal_density_meas' value 'none' was changed to
'?' -- the value is perceived as not measured.

Automatic conversion script
Id: cif_fix_values 7556 2019-12-06 15:28:31Z antanas 

 Adding full bibliography for 7157286--7157292.cif.
;
_cod_original_sg_symbol_H-M 'P 21/n'
_cod_database_code 7157290
_shelx_shelxl_version_number 2016/6
_shelx_space_group_comment
;
The symmetry employed for this shelxl refinement is uniquely defined
by the following loop, which should always be used as a source of
symmetry information in preference to the above space-group names.
They are only intended as comments.
;
_shelx_estimated_absorpt_t_min 0.862
_shelx_estimated_absorpt_t_max 0.912

loop_
_space_group_symop_operation_xyz
'x, y, z'
'-x+1/2, y+1/2, -z+1/2'
'-x, -y, -z'
'x-1/2, -y-1/2, z-1/2'

loop_
_atom_site_label
_atom_site_type_symbol
_atom_site_fract_x
_atom_site_fract_y
_atom_site_fract_z
_atom_site_U_iso_or_equiv
_atom_site_adp_type
_atom_site_occupancy
_atom_site_site_symmetry_order
_atom_site_calc_flag
_atom_site_refinement_flags_posn
_atom_site_refinement_flags_adp
Cl1 Cl 0.32678(2) 0.21340(5) 0.51029(3) 0.03105(11) Uani 1 1 d . .
S1 S 0.82323(2) 0.31425(4) 0.56837(2) 0.01546(9) Uani 1 1 d . .
O1 O 0.86284(6) 0.45670(12) 0.58206(6) 0.0217(2) Uani 1 1 d . .
O2 O 0.82668(7) 0.22360(13) 0.63975(6) 0.0231(2) Uani 1 1 d . .
N1 N 0.61277(7) 0.35914(13) 0.37457(7) 0.0179(2) Uani 1 1 d . .
C1 C 0.69159(9) 0.36989(15) 0.42263(8) 0.0160(3) Uani 1 1 d . .
C2 C 0.71313(8) 0.33450(15) 0.51007(8) 0.0145(3) Uani 1 1 d . .
C3 C 0.64900(9) 0.30313(14) 0.54716(8) 0.0151(3) Uani 1 1 d . .
C4 C 0.49208(9) 0.27004(16) 0.52659(9) 0.0192(3) Uani 1 1 d . .
H4 H 0.499460 0.261602 0.584701 0.023 Uiso 1 1 calc R U
C5 C 0.41333(9) 0.25377(16) 0.47194(9) 0.0202(3) Uani 1 1 d . .
C6 C 0.39893(9) 0.26763(16) 0.38516(9) 0.0199(3) Uani 1 1 d . .
H6 H 0.343790 0.252131 0.348598 0.024 Uiso 1 1 calc R U
C7 C 0.46593(9) 0.30387(16) 0.35452(9) 0.0198(3) Uani 1 1 d . .
H7 H 0.456625 0.317291 0.296435 0.024 Uiso 1 1 calc R U
C8 C 0.54886(9) 0.32144(15) 0.40872(9) 0.0168(3) Uani 1 1 d . .
C9 C 0.56297(9) 0.29983(15) 0.49526(9) 0.0162(3) Uani 1 1 d . .
C10 C 0.75460(8) 0.41268(16) 0.37704(8) 0.0165(3) Uani 1 1 d . .
C11 C 0.75857(9) 0.32816(16) 0.30875(9) 0.0189(3) Uani 1 1 d . .
H11 H 0.721734 0.246407 0.292824 0.023 Uiso 1 1 calc R U
C12 C 0.81578(9) 0.36238(17) 0.26390(9) 0.0215(3) Uani 1 1 d . .
H12 H 0.818605 0.302366 0.218399 0.026 Uiso 1 1 calc R U
C13 C 0.86925(9) 0.48387(17) 0.28479(9) 0.0221(3) Uani 1 1 d . .
C14 C 0.86288(9) 0.57050(16) 0.35121(10) 0.0224(3) Uani 1 1 d . .
H14 H 0.897738 0.655066 0.365283 0.027 Uiso 1 1 calc R U
C15 C 0.80664(9) 0.53614(16) 0.39751(9) 0.0191(3) Uani 1 1 d . .
H15 H 0.803675 0.596449 0.442842 0.023 Uiso 1 1 calc R U
C16 C 0.93282(11) 0.5186(2) 0.23699(12) 0.0344(4) Uani 1 1 d . .
H16A H 0.964711 0.429859 0.231880 0.052 Uiso 1 1 calc R U
H16B H 0.972316 0.594032 0.266575 0.052 Uiso 1 1 calc R U
H16C H 0.902669 0.554385 0.181490 0.052 Uiso 1 1 calc R U
C17 C 0.86876(8) 0.21424(15) 0.50100(8) 0.0151(3) Uani 1 1 d . .
C18 C 0.83507(9) 0.07817(16) 0.47170(9) 0.0189(3) Uani 1 1 d . .
H18 H 0.789332 0.037510 0.489110 0.023 Uiso 1 1 calc R U
C19 C 0.86947(9) 0.00303(16) 0.41662(9) 0.0214(3) Uani 1 1 d . .
H19 H 0.846351 -0.089175 0.395576 0.026 Uiso 1 1 calc R U
C20 C 0.93778(9) 0.06105(17) 0.39156(9) 0.0198(3) Uani 1 1 d . .
C21 C 0.97219(9) 0.19510(16) 0.42435(9) 0.0188(3) Uani 1 1 d . .
H21 H 1.019860 0.233731 0.409392 0.023 Uiso 1 1 calc R U
C22 C 0.93763(9) 0.27311(16) 0.47874(8) 0.0166(3) Uani 1 1 d . .
H22 H 0.960792 0.365044 0.500229 0.020 Uiso 1 1 calc R U
C23 C 0.97223(11) -0.01834(19) 0.32860(10) 0.0277(3) Uani 1 1 d . .
H23A H 0.926111 -0.034612 0.277771 0.041 Uiso 1 1 calc R U
H23B H 0.996016 -0.112811 0.351514 0.041 Uiso 1 1 calc R U
H23C H 1.016898 0.040925 0.315683 0.041 Uiso 1 1 calc R U
C24 C 0.66084(8) 0.27212(15) 0.63720(8) 0.0148(3) Uani 1 1 d . .
C25 C 0.67841(9) 0.38592(15) 0.69460(9) 0.0170(3) Uani 1 1 d . .
H25 H 0.690152 0.481120 0.677742 0.020 Uiso 1 1 calc R U
C26 C 0.67884(9) 0.36068(17) 0.77688(9) 0.0197(3) Uani 1 1 d . .
H26 H 0.690202 0.438805 0.815849 0.024 Uiso 1 1 calc R U
C27 C 0.66260(9) 0.22089(17) 0.80172(9) 0.0196(3) Uani 1 1 d . .
H27 H 0.662571 0.203638 0.857657 0.023 Uiso 1 1 calc R U
C28 C 0.64638(9) 0.10624(16) 0.74475(9) 0.0189(3) Uani 1 1 d . .
H28 H 0.636549 0.010405 0.762128 0.023 Uiso 1 1 calc R U
C29 C 0.64455(9) 0.13176(16) 0.66252(9) 0.0180(3) Uani 1 1 d . .
H29 H 0.632228 0.053821 0.623446 0.022 Uiso 1 1 calc R U

loop_
_atom_site_aniso_label
_atom_site_aniso_U_11
_atom_site_aniso_U_22
_atom_site_aniso_U_33
_atom_site_aniso_U_23
_atom_site_aniso_U_13
_atom_site_aniso_U_12
Cl1 0.01649(18) 0.0454(3) 0.0341(2) 0.00798(17) 0.01181(16) -0.00235(16)
S1 0.01305(16) 0.02126(18) 0.01214(16) -0.00111(12) 0.00362(12) 0.00214(12)
O1 0.0192(5) 0.0252(6) 0.0208(5) -0.0091(4) 0.0054(4) -0.0022(4)
O2 0.0185(5) 0.0363(6) 0.0152(5) 0.0069(4) 0.0057(4) 0.0082(4)
N1 0.0155(6) 0.0222(6) 0.0159(6) 0.0034(5) 0.0044(5) 0.0011(5)
C1 0.0165(6) 0.0172(6) 0.0150(6) 0.0019(5) 0.0053(5) 0.0014(5)
C2 0.0138(6) 0.0155(6) 0.0141(6) 0.0014(5) 0.0037(5) 0.0020(5)
C3 0.0169(7) 0.0133(6) 0.0158(6) 0.0013(5) 0.0056(5) 0.0021(5)
C4 0.0187(7) 0.0210(7) 0.0198(7) 0.0045(6) 0.0084(6) 0.0021(6)
C5 0.0162(7) 0.0194(7) 0.0279(8) 0.0048(6) 0.0107(6) 0.0012(5)
C6 0.0143(7) 0.0187(7) 0.0253(7) 0.0030(6) 0.0031(6) 0.0024(5)
C7 0.0181(7) 0.0212(7) 0.0193(7) 0.0030(5) 0.0039(6) 0.0027(5)
C8 0.0158(7) 0.0170(7) 0.0182(7) 0.0032(5) 0.0057(5) 0.0030(5)
C9 0.0162(7) 0.0147(6) 0.0186(7) 0.0025(5) 0.0063(5) 0.0019(5)
C10 0.0140(6) 0.0210(7) 0.0143(6) 0.0050(5) 0.0037(5) 0.0021(5)
C11 0.0163(7) 0.0247(7) 0.0148(6) 0.0014(5) 0.0028(5) -0.0006(6)
C12 0.0203(7) 0.0298(8) 0.0154(6) 0.0024(6) 0.0064(6) 0.0040(6)
C13 0.0178(7) 0.0266(8) 0.0240(7) 0.0110(6) 0.0090(6) 0.0053(6)
C14 0.0197(7) 0.0183(7) 0.0296(8) 0.0070(6) 0.0073(6) 0.0007(6)
C15 0.0194(7) 0.0176(7) 0.0207(7) 0.0024(5) 0.0062(6) 0.0027(5)
C16 0.0286(9) 0.0399(10) 0.0426(10) 0.0132(8) 0.0228(8) 0.0033(7)
C17 0.0136(6) 0.0191(7) 0.0122(6) 0.0001(5) 0.0031(5) 0.0036(5)
C18 0.0176(7) 0.0187(7) 0.0211(7) 0.0016(5) 0.0066(5) 0.0009(5)
C19 0.0220(7) 0.0177(7) 0.0232(7) -0.0038(6) 0.0040(6) 0.0007(6)
C20 0.0189(7) 0.0245(7) 0.0145(6) -0.0009(5) 0.0022(5) 0.0078(6)
C21 0.0145(7) 0.0252(7) 0.0172(7) 0.0021(6) 0.0052(5) 0.0025(5)
C22 0.0148(6) 0.0191(7) 0.0149(6) -0.0005(5) 0.0025(5) 0.0005(5)
C23 0.0287(8) 0.0324(9) 0.0223(8) -0.0064(6) 0.0080(6) 0.0079(7)
C24 0.0126(6) 0.0180(7) 0.0151(6) 0.0024(5) 0.0059(5) 0.0023(5)
C25 0.0154(6) 0.0159(6) 0.0197(7) 0.0017(5) 0.0048(5) 0.0010(5)
C26 0.0174(7) 0.0236(7) 0.0180(7) -0.0034(6) 0.0048(5) 0.0022(6)
C27 0.0150(7) 0.0299(8) 0.0145(6) 0.0039(6) 0.0053(5) 0.0024(6)
C28 0.0153(7) 0.0213(7) 0.0204(7) 0.0068(6) 0.0056(5) -0.0002(5)
C29 0.0197(7) 0.0162(7) 0.0185(7) 0.0001(5) 0.0060(5) 0.0003(5)

loop_
_atom_type_symbol
_atom_type_description
_atom_type_scat_dispersion_real
_atom_type_scat_dispersion_imag
_atom_type_scat_source
C C 0.0033 0.0016 'International Tables Vol C Tables 4.2.6.8 and 6.1.1.4'
H H 0.0000 0.0000 'International Tables Vol C Tables 4.2.6.8 and 6.1.1.4'
Cl Cl 0.1484 0.1585 'International Tables Vol C Tables 4.2.6.8 and 6.1.1.4'
N N 0.0061 0.0033 'International Tables Vol C Tables 4.2.6.8 and 6.1.1.4'
O O 0.0106 0.0060 'International Tables Vol C Tables 4.2.6.8 and 6.1.1.4'
S S 0.1246 0.1234 'International Tables Vol C Tables 4.2.6.8 and 6.1.1.4'

loop_
_geom_angle_atom_site_label_1
_geom_angle_atom_site_label_2
_geom_angle_atom_site_label_3
_geom_angle
O2 S1 O1 118.21(7)
O2 S1 C17 107.79(7)
O1 S1 C17 108.51(6)
O2 S1 C2 108.17(6)
O1 S1 C2 109.29(6)
C17 S1 C2 103.93(6)
C1 N1 C8 119.59(12)
N1 C1 C2 121.62(12)
N1 C1 C10 113.74(12)
C2 C1 C10 124.55(12)
C3 C2 C1 119.80(12)
C3 C2 S1 120.04(10)
C1 C2 S1 119.90(10)
C2 C3 C9 117.93(12)
C2 C3 C24 126.00(12)
C9 C3 C24 116.07(12)
C5 C4 C9 119.08(13)
C5 C4 H4 120.5
C9 C4 H4 120.5
C4 C5 C6 122.54(13)
C4 C5 Cl1 119.06(12)
C6 C5 Cl1 118.40(11)
C7 C6 C5 118.89(13)
C7 C6 H6 120.6
C5 C6 H6 120.6
C6 C7 C8 120.60(13)
C6 C7 H7 119.7
C8 C7 H7 119.7
N1 C8 C9 122.41(13)
N1 C8 C7 117.86(13)
C9 C8 C7 119.73(13)
C8 C9 C4 118.98(13)
C8 C9 C3 118.15(12)
C4 C9 C3 122.82(13)
C11 C10 C15 118.95(13)
C11 C10 C1 117.96(13)
C15 C10 C1 123.03(13)
C12 C11 C10 120.66(14)
C12 C11 H11 119.7
C10 C11 H11 119.7
C11 C12 C13 120.83(14)
C11 C12 H12 119.6
C13 C12 H12 119.6
C14 C13 C12 118.16(13)
C14 C13 C16 121.24(15)
C12 C13 C16 120.59(15)
C13 C14 C15 121.57(14)
C13 C14 H14 119.2
C15 C14 H14 119.2
C14 C15 C10 119.76(14)
C14 C15 H15 120.1
C10 C15 H15 120.1
C13 C16 H16A 109.5
C13 C16 H16B 109.5
H16A C16 H16B 109.5
C13 C16 H16C 109.5
H16A C16 H16C 109.5
H16B C16 H16C 109.5
C22 C17 C18 121.47(13)
C22 C17 S1 119.15(11)
C18 C17 S1 119.38(11)
C19 C18 C17 118.83(13)
C19 C18 H18 120.6
C17 C18 H18 120.6
C18 C19 C20 121.02(14)
C18 C19 H19 119.5
C20 C19 H19 119.5
C21 C20 C19 118.82(13)
C21 C20 C23 120.55(14)
C19 C20 C23 120.62(14)
C22 C21 C20 120.92(13)
C22 C21 H21 119.5
C20 C21 H21 119.5
C17 C22 C21 118.89(13)
C17 C22 H22 120.6
C21 C22 H22 120.6
C20 C23 H23A 109.5
C20 C23 H23B 109.5
H23A C23 H23B 109.5
C20 C23 H23C 109.5
H23A C23 H23C 109.5
H23B C23 H23C 109.5
C25 C24 C29 119.70(12)
C25 C24 C3 120.04(12)
C29 C24 C3 119.84(12)
C24 C25 C26 120.20(13)
C24 C25 H25 119.9
C26 C25 H25 119.9
C27 C26 C25 119.86(13)
C27 C26 H26 120.1
C25 C26 H26 120.1
C26 C27 C28 120.09(13)
C26 C27 H27 120.0
C28 C27 H27 120.0
C29 C28 C27 120.09(13)
C29 C28 H28 120.0
C27 C28 H28 120.0
C28 C29 C24 120.05(13)
C28 C29 H29 120.0
C24 C29 H29 120.0

loop_
_geom_bond_atom_site_label_1
_geom_bond_atom_site_label_2
_geom_bond_distance
Cl1 C5 1.7473(15)
S1 O2 1.4423(11)
S1 O1 1.4431(11)
S1 C17 1.7678(14)
S1 C2 1.8044(14)
N1 C1 1.3208(18)
N1 C8 1.3666(18)
C1 C2 1.4450(18)
C1 C10 1.4937(18)
C2 C3 1.3881(19)
C3 C9 1.4349(19)
C3 C24 1.4932(18)
C4 C5 1.366(2)
C4 C9 1.4244(19)
C4 H4 0.9500
C5 C6 1.412(2)
C6 C7 1.372(2)
C6 H6 0.9500
C7 C8 1.417(2)
C7 H7 0.9500
C8 C9 1.4169(19)
C10 C11 1.396(2)
C10 C15 1.397(2)
C11 C12 1.387(2)
C11 H11 0.9500
C12 C13 1.396(2)
C12 H12 0.9500
C13 C14 1.392(2)
C13 C16 1.510(2)
C14 C15 1.393(2)
C14 H14 0.9500
C15 H15 0.9500
C16 H16A 0.9800
C16 H16B 0.9800
C16 H16C 0.9800
C17 C22 1.3885(19)
C17 C18 1.393(2)
C18 C19 1.387(2)
C18 H18 0.9500
C19 C20 1.401(2)
C19 H19 0.9500
C20 C21 1.395(2)
C20 C23 1.511(2)
C21 C22 1.3932(19)
C21 H21 0.9500
C22 H22 0.9500
C23 H23A 0.9800
C23 H23B 0.9800
C23 H23C 0.9800
C24 C25 1.3908(19)
C24 C29 1.3987(19)
C25 C26 1.3951(19)
C25 H25 0.9500
C26 C27 1.391(2)
C26 H26 0.9500
C27 C28 1.392(2)
C27 H27 0.9500
C28 C29 1.3887(19)
C28 H28 0.9500
C29 H29 0.9500
